data_7216271
loop_
_publ_author_name
'Aitipamula, Srinivasulu'
'Desiraju, Gautam R.'
'Jask\'olski, Mariusz'
'Nangia, Ashwini'
'Thaimattam, Ram'

_publ_section_title
;
 Multiple molecules in the crystallographic asymmetric unit. Self
 host--guest and doubly interpenetrated hydrogen bond networks in a pair
 of keto-bisphenols
;
_journal_issue 78
_journal_name_full CrystEngComm
_journal_page_first 447
_journal_paper_doi 10.1039/b312085f
_journal_volume 5
_journal_year 2003
_chemical_formula_moiety 'C20 H22 O3'
_chemical_formula_sum 'C20 H22 O3'
_chemical_formula_weight 310.38
_chemical_melting_point 480
_chemical_name_common 4,4-bis(3-methyl-4-hydroxyphenyl)cyclohexanone
_chemical_name_systematic 4,4-bis(3-methyl-4-hydroxyphenyl)cyclohexanone
_space_group_IT_number 14
_symmetry_cell_setting monoclinic
_symmetry_Int_Tables_number 14
_symmetry_space_group_name_Hall '-P 2yn'
_symmetry_space_group_name_H-M 'P 1 21/n 1'
_atom_sites_solution_hydrogens geom
_atom_sites_solution_primary direct
_atom_sites_solution_secondary difmap
_audit_creation_method SHELXL-97
_cell_angle_alpha 90.00
_cell_angle_beta 94.79(3)
_cell_angle_gamma 90.00
_cell_formula_units_Z 8
_cell_length_a 10.004(2)
_cell_length_b 15.783(3)
_cell_length_c 20.253(4)
_cell_measurement_temperature 293(2)
_cell_measurement_theta_max 27.50
_cell_measurement_theta_min 3.29
_cell_volume 3186.6(11)
_computing_cell_refinement 'KUMA CCD'
_computing_data_collection 'KUMA CCD'
_computing_data_reduction 'KUMA CrysAlis'
_computing_molecular_graphics XP
_computing_publication_material SHELX-97
_computing_structure_refinement 'SHELXL-97 (Sheldrick, 1997)'
_computing_structure_solution 'SHELXS-97 (Sheldrick, 1990)'
_diffrn_ambient_temperature 100(1)
_diffrn_measured_fraction_theta_full 0.995
_diffrn_measured_fraction_theta_max 0.995
_diffrn_measurement_device_type 'KUMA CCD'
_diffrn_measurement_method 'oscillation method'
_diffrn_radiation_monochromator graphite
_diffrn_radiation_type MoK\a
_diffrn_radiation_wavelength 0.71073
_diffrn_reflns_av_R_equivalents 0.0558
_diffrn_reflns_av_sigmaI/netI 0.0694
_diffrn_reflns_limit_h_max 9
_diffrn_reflns_limit_h_min -12
_diffrn_reflns_limit_k_max 20
_diffrn_reflns_limit_k_min -19
_diffrn_reflns_limit_l_max 26
_diffrn_reflns_limit_l_min -23
_diffrn_reflns_number 29031
_diffrn_reflns_theta_full 27.50
_diffrn_reflns_theta_max 27.50
_diffrn_reflns_theta_min 3.29
_diffrn_source 'fine-focus sealed tube'
_exptl_absorpt_coefficient_mu 0.086
_exptl_absorpt_correction_type none
_exptl_crystal_colour colourless
_exptl_crystal_density_diffrn 1.294
_exptl_crystal_density_method 'not measured'
_exptl_crystal_description needles
_exptl_crystal_F_000 1328
_exptl_crystal_size_max 0.30
_exptl_crystal_size_mid 0.25
_exptl_crystal_size_min 0.10
_refine_diff_density_max 0.217
_refine_diff_density_min -0.235
_refine_diff_density_rms 0.047
_refine_ls_extinction_coef 0.0018(5)
_refine_ls_extinction_expression Fc^*^=kFc[1+0.001xFc^2^\l^3^/sin(2\q)]^-1/4^
_refine_ls_extinction_method SHELXL
_refine_ls_goodness_of_fit_ref 1.165
_refine_ls_hydrogen_treatment mixed
_refine_ls_matrix_type full
_refine_ls_number_parameters 432
_refine_ls_number_reflns 7270
_refine_ls_number_restraints 0
_refine_ls_restrained_S_all 1.165
_refine_ls_R_factor_all 0.1081
_refine_ls_R_factor_gt 0.0697
_refine_ls_shift/su_max 0.002
_refine_ls_shift/su_mean 0.000
_refine_ls_structure_factor_coef Fsqd
_refine_ls_weighting_details 'calc w=1/[\s^2^(Fo^2^)+(0.0463P)^2^+0.0000P] where P=(Fo^2^+2Fc^2^)/3'
_refine_ls_weighting_scheme calc
_refine_ls_wR_factor_gt 0.1138
_refine_ls_wR_factor_ref 0.1263
_reflns_number_gt 5516
_reflns_number_total 7270
_reflns_threshold_expression >2sigma(I)
_cod_data_source_file b312085f.txt
_cod_data_source_block compound_2
_cod_original_cell_volume 3186.7(11)
_cod_original_sg_symbol_H-M P21/n
_cod_database_code 7216271

loop_
_symmetry_equiv_pos_as_xyz
'x, y, z'
'-x+1/2, y+1/2, -z+1/2'
'-x, -y, -z'
'x-1/2, -y-1/2, z-1/2'

loop_
_atom_site_label
_atom_site_type_symbol
_atom_site_fract_x
_atom_site_fract_y
_atom_site_fract_z
_atom_site_U_iso_or_equiv
_atom_site_adp_type
_atom_site_occupancy
_atom_site_symmetry_multiplicity
_atom_site_calc_flag
_atom_site_refinement_flags
O1 O 1.00238(15) 1.21744(9) 0.32639(7) 0.0219(4) Uani 1 1 d .
O2 O 1.12437(16) 0.72026(9) 0.57113(7) 0.0203(4) Uani 1 1 d .
O3 O 0.88704(18) 0.76669(10) 0.12497(7) 0.0232(4) Uani 1 1 d .
O1A O 1.33462(15) 0.62432(9) 0.46358(7) 0.0227(4) Uani 1 1 d .
O2A O 0.98517(16) 0.36346(10) 0.08877(7) 0.0229(4) Uani 1 1 d .
O3A O 0.51717(16) 0.68869(10) 0.38252(8) 0.0238(4) Uani 1 1 d .
C1 C 0.9889(2) 1.14052(13) 0.31789(10) 0.0177(5) Uani 1 1 d .
C2 C 1.1012(2) 1.08642(13) 0.29757(10) 0.0196(5) Uani 1 1 d .
H2B H 1.1796 1.1212 0.2925 0.023 Uiso 1 1 calc R
H2C H 1.0751 1.0595 0.2554 0.023 Uiso 1 1 calc R
C3 C 1.1343(2) 1.01860(13) 0.35079(10) 0.0172(5) Uani 1 1 d .
H3B H 1.1628 1.0462 0.3924 0.021 Uiso 1 1 calc R
H3C H 1.2083 0.9842 0.3380 0.021 Uiso 1 1 calc R
C4 C 1.0132(2) 0.96060(12) 0.36089(9) 0.0142(4) Uani 1 1 d .
C5 C 0.8990(2) 1.01992(13) 0.38002(10) 0.0156(4) Uani 1 1 d .
H5A H 0.8188 0.9862 0.3836 0.019 Uiso 1 1 calc R
H5B H 0.9244 1.0439 0.4233 0.019 Uiso 1 1 calc R
C6 C 0.8650(2) 1.09283(13) 0.33098(10) 0.0184(5) Uani 1 1 d .
H6A H 0.8236 1.0701 0.2897 0.022 Uiso 1 1 calc R
H6B H 0.8015 1.1310 0.3492 0.022 Uiso 1 1 calc R
C7 C 1.0456(2) 0.89771(12) 0.41838(9) 0.0146(4) Uani 1 1 d .
C8 C 1.1752(2) 0.88180(13) 0.44538(10) 0.0172(5) Uani 1 1 d .
H8A H 1.2466 0.9108 0.4292 0.021 Uiso 1 1 calc R
C9 C 1.1999(2) 0.82319(13) 0.49618(10) 0.0179(5) Uani 1 1 d .
H9A H 1.2874 0.8130 0.5136 0.021 Uiso 1 1 calc R
C10 C 1.0945(2) 0.78005(13) 0.52084(10) 0.0172(5) Uani 1 1 d .
C11 C 0.9631(2) 0.79287(13) 0.49453(10) 0.0176(5) Uani 1 1 d .
C12 C 0.9418(2) 0.85185(13) 0.44373(10) 0.0178(5) Uani 1 1 d .
H12A H 0.8544 0.8612 0.4258 0.021 Uiso 1 1 calc R
C13 C 0.9743(2) 0.90903(12) 0.29754(10) 0.0142(4) Uani 1 1 d .
C14 C 1.0733(2) 0.86827(12) 0.26420(10) 0.0160(5) Uani 1 1 d .
H14A H 1.1621 0.8732 0.2813 0.019 Uiso 1 1 calc R
C15 C 1.0457(2) 0.82105(12) 0.20702(10) 0.0157(4) Uani 1 1 d .
C16 C 0.9119(2) 0.81265(12) 0.18226(10) 0.0164(5) Uani 1 1 d .
C17 C 0.8113(2) 0.84975(13) 0.21528(10) 0.0176(5) Uani 1 1 d .
H17A H 0.7221 0.8421 0.1996 0.021 Uiso 1 1 calc R
C18 C 0.8425(2) 0.89807(12) 0.27148(10) 0.0155(4) Uani 1 1 d .
H18A H 0.7737 0.9238 0.2923 0.019 Uiso 1 1 calc R
C19 C 0.8477(2) 0.74368(14) 0.51908(11) 0.0241(5) Uani 1 1 d .
H19A H 0.7654 0.7613 0.4953 0.036 Uiso 1 1 calc R
H19B H 0.8432 0.7542 0.5655 0.036 Uiso 1 1 calc R
H19C H 0.8611 0.6842 0.5120 0.036 Uiso 1 1 calc R
C20 C 1.1543(2) 0.78216(14) 0.17002(11) 0.0234(5) Uani 1 1 d .
H20A H 1.1392 0.7223 0.1657 0.035 Uiso 1 1 calc R
H20B H 1.2398 0.7921 0.1939 0.035 Uiso 1 1 calc R
H20C H 1.1532 0.8072 0.1268 0.035 Uiso 1 1 calc R
C1A C 1.2209(2) 0.62248(13) 0.43583(10) 0.0180(5) Uani 1 1 d .
C2A C 1.1198(2) 0.55747(13) 0.45274(10) 0.0183(5) Uani 1 1 d .
H2AA H 1.0393 0.5851 0.4655 0.022 Uiso 1 1 calc R
H2AB H 1.1562 0.5228 0.4895 0.022 Uiso 1 1 calc R
C3A C 1.0864(2) 0.50186(13) 0.39097(10) 0.0179(5) Uani 1 1 d .
H3AA H 1.0218 0.4590 0.4013 0.022 Uiso 1 1 calc R
H3AB H 1.1672 0.4730 0.3799 0.022 Uiso 1 1 calc R
C4A C 1.0286(2) 0.55339(12) 0.33006(10) 0.0150(4) Uani 1 1 d .
C5A C 1.1341(2) 0.62275(13) 0.31812(10) 0.0165(5) Uani 1 1 d .
H5AA H 1.2135 0.5954 0.3038 0.020 Uiso 1 1 calc R
H5AB H 1.0981 0.6590 0.2823 0.020 Uiso 1 1 calc R
C6A C 1.1758(2) 0.67828(13) 0.37837(10) 0.0173(5) Uani 1 1 d .
H6AA H 1.2482 0.7157 0.3683 0.021 Uiso 1 1 calc R
H6AB H 1.1006 0.7128 0.3894 0.021 Uiso 1 1 calc R
C7A C 1.0143(2) 0.49872(13) 0.26719(10) 0.0151(4) Uani 1 1 d .
C8A C 1.0334(2) 0.41155(13) 0.26730(10) 0.0163(5) Uani 1 1 d .
H8AA H 1.0528 0.3835 0.3073 0.020 Uiso 1 1 calc R
C9A C 1.0239(2) 0.36537(13) 0.20842(10) 0.0178(5) Uani 1 1 d .
H9AA H 1.0361 0.3070 0.2096 0.021 Uiso 1 1 calc R
C10A C 0.9965(2) 0.40584(13) 0.14832(10) 0.0173(5) Uani 1 1 d .
C11A C 0.9781(2) 0.49428(13) 0.14588(10) 0.0164(5) Uani 1 1 d .
C12A C 0.9854(2) 0.53808(13) 0.20556(10) 0.0168(5) Uani 1 1 d .
H12B H 0.9703 0.5962 0.2046 0.020 Uiso 1 1 calc R
C13A C 0.8907(2) 0.59094(13) 0.34293(10) 0.0152(4) Uani 1 1 d .
C14A C 0.7936(2) 0.53835(13) 0.36758(10) 0.0166(5) Uani 1 1 d .
H14B H 0.8146 0.4816 0.3754 0.020 Uiso 1 1 calc R
C15A C 0.6675(2) 0.56715(13) 0.38081(10) 0.0173(5) Uani 1 1 d .
C16A C 0.6382(2) 0.65256(13) 0.36920(10) 0.0177(5) Uani 1 1 d .
C17A C 0.7295(2) 0.70466(13) 0.34209(10) 0.0188(5) Uani 1 1 d .
H17B H 0.7070 0.7607 0.3325 0.023 Uiso 1 1 calc R
C18A C 0.8544(2) 0.67457(13) 0.32900(10) 0.0173(5) Uani 1 1 d .
H18B H 0.9149 0.7106 0.3107 0.021 Uiso 1 1 calc R
C19A C 0.9555(2) 0.54003(14) 0.08082(10) 0.0232(5) Uani 1 1 d .
H19D H 0.9454 0.5996 0.0888 0.035 Uiso 1 1 calc R
H19E H 0.8757 0.5187 0.0568 0.035 Uiso 1 1 calc R
H19F H 1.0309 0.5310 0.0553 0.035 Uiso 1 1 calc R
C20A C 0.5655(2) 0.50767(13) 0.40648(11) 0.0225(5) Uani 1 1 d .
H20D H 0.6033 0.4519 0.4113 0.034 Uiso 1 1 calc R
H20E H 0.4871 0.5060 0.3758 0.034 Uiso 1 1 calc R
H20F H 0.5413 0.5274 0.4487 0.034 Uiso 1 1 calc R
H2 H 1.078(3) 0.7347(18) 0.6045(15) 0.061(10) Uiso 1 1 d .
H3A H 0.478(3) 0.6629(19) 0.4114(15) 0.057(10) Uiso 1 1 d .
H2A H 0.985(3) 0.3066(19) 0.0952(14) 0.056(9) Uiso 1 1 d .
H3 H 0.802(3) 0.7711(19) 0.1104(15) 0.061(10) Uiso 1 1 d .

loop_
_atom_site_aniso_label
_atom_site_aniso_U_11
_atom_site_aniso_U_22
_atom_site_aniso_U_33
_atom_site_aniso_U_23
_atom_site_aniso_U_13
_atom_site_aniso_U_12
O1 0.0293(10) 0.0163(8) 0.0203(8) 0.0010(6) 0.0039(7) -0.0022(7)
O2 0.0245(9) 0.0209(8) 0.0154(8) 0.0020(6) 0.0018(7) 0.0037(7)
O3 0.0222(10) 0.0279(9) 0.0190(8) -0.0085(7) -0.0017(7) -0.0002(7)
O1A 0.0177(9) 0.0268(9) 0.0234(8) 0.0009(7) 0.0011(7) -0.0001(7)
O2A 0.0278(10) 0.0214(9) 0.0197(8) -0.0060(7) 0.0027(7) -0.0017(7)
O3A 0.0167(9) 0.0212(8) 0.0346(9) 0.0080(7) 0.0097(7) 0.0039(7)
C1 0.0227(13) 0.0189(11) 0.0115(10) 0.0010(8) 0.0010(9) -0.0015(9)
C2 0.0221(13) 0.0183(11) 0.0189(11) -0.0004(9) 0.0057(9) -0.0026(9)
C3 0.0157(12) 0.0184(11) 0.0178(11) -0.0043(8) 0.0024(9) -0.0025(9)
C4 0.0131(11) 0.0151(10) 0.0147(10) -0.0003(8) 0.0017(8) 0.0004(8)
C5 0.0138(11) 0.0181(10) 0.0151(10) 0.0001(8) 0.0022(8) -0.0019(9)
C6 0.0206(13) 0.0157(10) 0.0190(11) -0.0019(9) 0.0011(9) 0.0011(9)
C7 0.0160(12) 0.0150(10) 0.0126(10) -0.0034(8) 0.0003(8) -0.0010(9)
C8 0.0145(12) 0.0199(11) 0.0173(11) -0.0036(9) 0.0022(9) -0.0017(9)
C9 0.0161(12) 0.0205(11) 0.0166(10) -0.0048(9) -0.0019(9) 0.0017(9)
C10 0.0219(13) 0.0160(10) 0.0136(10) -0.0011(8) 0.0008(9) 0.0024(9)
C11 0.0202(13) 0.0185(11) 0.0143(10) -0.0018(8) 0.0034(9) -0.0015(9)
C12 0.0127(12) 0.0223(11) 0.0184(11) -0.0015(9) 0.0009(9) 0.0010(9)
C13 0.0154(12) 0.0134(10) 0.0138(10) 0.0015(8) 0.0010(8) -0.0015(9)
C14 0.0132(12) 0.0165(10) 0.0182(10) 0.0002(8) 0.0008(9) -0.0011(9)
C15 0.0176(12) 0.0138(10) 0.0161(10) 0.0013(8) 0.0034(9) 0.0001(9)
C16 0.0212(13) 0.0137(10) 0.0141(10) 0.0002(8) -0.0002(9) -0.0010(9)
C17 0.0144(12) 0.0168(10) 0.0211(11) 0.0021(9) -0.0005(9) -0.0002(9)
C18 0.0150(12) 0.0148(10) 0.0173(10) -0.0001(8) 0.0045(9) 0.0014(9)
C19 0.0205(13) 0.0281(12) 0.0238(12) 0.0064(10) 0.0017(10) -0.0022(10)
C20 0.0209(13) 0.0240(12) 0.0257(12) -0.0059(10) 0.0050(10) -0.0012(10)
C1A 0.0192(13) 0.0194(11) 0.0158(10) -0.0067(8) 0.0045(9) 0.0005(9)
C2A 0.0173(12) 0.0239(11) 0.0139(10) 0.0021(8) 0.0017(9) -0.0003(9)
C3A 0.0171(12) 0.0195(11) 0.0172(11) 0.0004(9) 0.0016(9) -0.0013(9)
C4A 0.0141(12) 0.0147(10) 0.0165(10) 0.0008(8) 0.0030(8) -0.0008(8)
C5A 0.0155(12) 0.0182(10) 0.0161(10) 0.0007(8) 0.0031(9) 0.0006(9)
C6A 0.0154(12) 0.0169(10) 0.0196(11) -0.0012(9) 0.0008(9) -0.0002(9)
C7A 0.0115(11) 0.0175(10) 0.0164(10) -0.0019(8) 0.0025(8) -0.0009(9)
C8A 0.0125(11) 0.0182(11) 0.0183(11) 0.0014(8) 0.0015(9) -0.0003(9)
C9A 0.0144(12) 0.0143(10) 0.0249(11) 0.0000(9) 0.0037(9) -0.0017(9)
C10A 0.0120(11) 0.0216(11) 0.0187(11) -0.0052(9) 0.0036(9) -0.0011(9)
C11A 0.0137(12) 0.0192(11) 0.0164(10) 0.0005(9) 0.0024(8) -0.0003(9)
C12A 0.0152(12) 0.0155(10) 0.0198(11) 0.0011(8) 0.0033(9) 0.0014(9)
C13A 0.0159(12) 0.0158(10) 0.0139(10) -0.0008(8) 0.0017(8) -0.0005(9)
C14A 0.0198(12) 0.0145(10) 0.0154(10) -0.0006(8) 0.0005(9) 0.0001(9)
C15A 0.0171(12) 0.0193(11) 0.0154(10) -0.0007(8) 0.0010(9) -0.0028(9)
C16A 0.0143(12) 0.0211(11) 0.0178(11) 0.0005(9) 0.0025(9) 0.0020(9)
C17A 0.0193(13) 0.0140(10) 0.0231(11) 0.0034(9) 0.0022(9) 0.0015(9)
C18A 0.0181(12) 0.0182(11) 0.0158(10) 0.0024(8) 0.0028(9) -0.0036(9)
C19A 0.0252(14) 0.0259(12) 0.0183(11) -0.0003(9) 0.0008(10) 0.0011(10)
C20A 0.0231(13) 0.0182(11) 0.0270(12) 0.0032(9) 0.0063(10) 0.0000(10)

loop_
_atom_type_symbol
_atom_type_description
_atom_type_scat_dispersion_real
_atom_type_scat_dispersion_imag
_atom_type_scat_source
C C 0.0033 0.0016 'International Tables Vol C Tables 4.2.6.8 and 6.1.1.4'
H H 0.0000 0.0000 'International Tables Vol C Tables 4.2.6.8 and 6.1.1.4'
O O 0.0106 0.0060 'International Tables Vol C Tables 4.2.6.8 and 6.1.1.4'

loop_
_geom_angle_atom_site_label_1
_geom_angle_atom_site_label_2
_geom_angle_atom_site_label_3
_geom_angle
C10 O2 H2 106.9(19)
C16 O3 H3 110.1(19)
C10A O2A H2A 110.8(18)
C16A O3A H3A 114(2)
O1 C1 C6 123.7(2)
O1 C1 C2 121.7(2)
C6 C1 C2 114.51(18)
C1 C2 C3 109.14(16)
C1 C2 H2B 109.9
C3 C2 H2B 109.9
C1 C2 H2C 109.9
C3 C2 H2C 109.9
H2B C2 H2C 108.3
C2 C3 C4 112.33(17)
C2 C3 H3B 109.1
C4 C3 H3B 109.1
C2 C3 H3C 109.1
C4 C3 H3C 109.1
H3B C3 H3C 107.9
C13 C4 C7 108.10(16)
C13 C4 C3 110.39(16)
C7 C4 C3 111.29(17)
C13 C4 C5 112.76(17)
C7 C4 C5 108.20(15)
C3 C4 C5 106.12(16)
C6 C5 C4 114.69(16)
C6 C5 H5A 108.6
C4 C5 H5A 108.6
C6 C5 H5B 108.6
C4 C5 H5B 108.6
H5A C5 H5B 107.6
C1 C6 C5 110.46(18)
C1 C6 H6A 109.6
C5 C6 H6A 109.6
C1 C6 H6B 109.6
C5 C6 H6B 109.6
H6A C6 H6B 108.1
C8 C7 C12 117.38(19)
C8 C7 C4 122.95(18)
C12 C7 C4 119.63(19)
C7 C8 C9 120.96(19)
C7 C8 H8A 119.5
C9 C8 H8A 119.5
C10 C9 C8 120.1(2)
C10 C9 H9A 120.0
C8 C9 H9A 120.0
C9 C10 C11 120.97(19)
C9 C10 O2 118.1(2)
C11 C10 O2 120.86(18)
C12 C11 C10 117.53(19)
C12 C11 C19 120.9(2)
C10 C11 C19 121.55(19)
C11 C12 C7 123.1(2)
C11 C12 H12A 118.5
C7 C12 H12A 118.5
C18 C13 C14 116.51(18)
C18 C13 C4 123.18(18)
C14 C13 C4 120.29(19)
C15 C14 C13 123.4(2)
C15 C14 H14A 118.3
C13 C14 H14A 118.3
C14 C15 C16 118.00(19)
C14 C15 C20 122.4(2)
C16 C15 C20 119.59(19)
O3 C16 C17 122.9(2)
O3 C16 C15 117.03(18)
C17 C16 C15 120.04(19)
C18 C17 C16 120.5(2)
C18 C17 H17A 119.8
C16 C17 H17A 119.8
C17 C18 C13 121.51(19)
C17 C18 H18A 119.2
C13 C18 H18A 119.2
C11 C19 H19A 109.5
C11 C19 H19B 109.5
H19A C19 H19B 109.5
C11 C19 H19C 109.5
H19A C19 H19C 109.5
H19B C19 H19C 109.5
C15 C20 H20A 109.5
C15 C20 H20B 109.5
H20A C20 H20B 109.5
C15 C20 H20C 109.5
H20A C20 H20C 109.5
H20B C20 H20C 109.5
O1A C1A C6A 123.33(19)
O1A C1A C2A 121.93(19)
C6A C1A C2A 114.47(19)
C1A C2A C3A 107.97(16)
C1A C2A H2AA 110.1
C3A C2A H2AA 110.1
C1A C2A H2AB 110.1
C3A C2A H2AB 110.1
H2AA C2A H2AB 108.4
C2A C3A C4A 112.87(17)
C2A C3A H3AA 109.0
C4A C3A H3AA 109.0
C2A C3A H3AB 109.0
C4A C3A H3AB 109.0
H3AA C3A H3AB 107.8
C7A C4A C13A 109.47(17)
C7A C4A C3A 111.61(16)
C13A C4A C3A 110.27(16)
C7A C4A C5A 106.52(16)
C13A C4A C5A 112.60(16)
C3A C4A C5A 106.30(17)
C6A C5A C4A 115.00(16)
C6A C5A H5AA 108.5
C4A C5A H5AA 108.5
C6A C5A H5AB 108.5
C4A C5A H5AB 108.5
H5AA C5A H5AB 107.5
C1A C6A C5A 109.06(17)
C1A C6A H6AA 109.9
C5A C6A H6AA 109.9
C1A C6A H6AB 109.9
C5A C6A H6AB 109.9
H6AA C6A H6AB 108.3
C8A C7A C12A 117.28(18)
C8A C7A C4A 123.52(18)
C12A C7A C4A 119.16(18)
C7A C8A C9A 121.12(19)
C7A C8A H8AA 119.4
C9A C8A H8AA 119.4
C10A C9A C8A 120.41(19)
C10A C9A H9AA 119.8
C8A C9A H9AA 119.8
O2A C10A C9A 122.91(19)
O2A C10A C11A 116.76(19)
C9A C10A C11A 120.32(19)
C12A C11A C10A 117.75(19)
C12A C11A C19A 121.13(19)
C10A C11A C19A 121.10(18)
C11A C12A C7A 123.08(19)
C11A C12A H12B 118.5
C7A C12A H12B 118.5
C18A C13A C14A 117.25(19)
C18A C13A C4A 123.45(18)
C14A C13A C4A 119.25(18)
C15A C14A C13A 122.89(19)
C15A C14A H14B 118.6
C13A C14A H14B 118.6
C14A C15A C16A 117.74(19)
C14A C15A C20A 120.92(19)
C16A C15A C20A 121.34(19)
C17A C16A O3A 116.86(18)
C17A C16A C15A 120.45(19)
O3A C16A C15A 122.67(19)
C16A C17A C18A 120.78(19)
C16A C17A H17B 119.6
C18A C17A H17B 119.6
C17A C18A C13A 120.74(19)
C17A C18A H18B 119.6
C13A C18A H18B 119.6
C11A C19A H19D 109.5
C11A C19A H19E 109.5
H19D C19A H19E 109.5
C11A C19A H19F 109.5
H19D C19A H19F 109.5
H19E C19A H19F 109.5
C15A C20A H20D 109.5
C15A C20A H20E 109.5
H20D C20A H20E 109.5
C15A C20A H20F 109.5
H20D C20A H20F 109.5
H20E C20A H20F 109.5

loop_
_geom_bond_atom_site_label_1
_geom_bond_atom_site_label_2
_geom_bond_distance
O1 C1 1.232(2)
O2 C10 1.402(2)
O2 H2 0.88(3)
O3 C16 1.373(2)
O3 H3 0.88(3)
O1A C1A 1.227(3)
O2A C10A 1.375(2)
O2A H2A 0.91(3)
O3A C16A 1.385(3)
O3A H3A 0.84(3)
C1 C6 1.493(3)
C1 C2 1.496(3)
C2 C3 1.535(3)
C2 H2B 0.9700
C2 H2C 0.9700
C3 C4 1.546(3)
C3 H3B 0.9700
C3 H3C 0.9700
C4 C13 1.542(3)
C4 C7 1.544(3)
C4 C5 1.551(3)
C5 C6 1.539(3)
C5 H5A 0.9700
C5 H5B 0.9700
C6 H6A 0.9700
C6 H6B 0.9700
C7 C8 1.388(3)
C7 C12 1.398(3)
C8 C9 1.390(3)
C8 H8A 0.9300
C9 C10 1.383(3)
C9 H9A 0.9300
C10 C11 1.392(3)
C11 C12 1.391(3)
C11 C19 1.509(3)
C12 H12A 0.9300
C13 C18 1.390(3)
C13 C14 1.401(3)
C14 C15 1.385(3)
C14 H14A 0.9300
C15 C16 1.396(3)
C15 C20 1.501(3)
C16 C17 1.384(3)
C17 C18 1.384(3)
C17 H17A 0.9300
C18 H18A 0.9300
C19 H19A 0.9600
C19 H19B 0.9600
C19 H19C 0.9600
C20 H20A 0.9600
C20 H20B 0.9600
C20 H20C 0.9600
C1A C6A 1.499(3)
C1A C2A 1.500(3)
C2A C3A 1.542(3)
C2A H2AA 0.9700
C2A H2AB 0.9700
C3A C4A 1.549(3)
C3A H3AA 0.9700
C3A H3AB 0.9700
C4A C7A 1.535(3)
C4A C13A 1.544(3)
C4A C5A 1.554(3)
C5A C6A 1.532(3)
C5A H5AA 0.9700
C5A H5AB 0.9700
C6A H6AA 0.9700
C6A H6AB 0.9700
C7A C8A 1.389(3)
C7A C12A 1.403(3)
C8A C9A 1.394(3)
C8A H8AA 0.9300
C9A C10A 1.382(3)
C9A H9AA 0.9300
C10A C11A 1.408(3)
C11A C12A 1.389(3)
C11A C19A 1.503(3)
C12A H12B 0.9300
C13A C18A 1.391(3)
C13A C14A 1.401(3)
C14A C15A 1.388(3)
C14A H14B 0.9300
C15A C16A 1.395(3)
C15A C20A 1.510(3)
C16A C17A 1.377(3)
C17A C18A 1.383(3)
C17A H17B 0.9300
C18A H18B 0.9300
C19A H19D 0.9600
C19A H19E 0.9600
C19A H19F 0.9600
C20A H20D 0.9600
C20A H20E 0.9600
C20A H20F 0.9600

loop_
_geom_torsion_atom_site_label_1
_geom_torsion_atom_site_label_2
_geom_torsion_atom_site_label_3
_geom_torsion_atom_site_label_4
_geom_torsion
O1 C1 C2 C3 120.0(2)
C6 C1 C2 C3 -56.2(2)
C1 C2 C3 C4 59.9(2)
C2 C3 C4 C13 64.5(2)
C2 C3 C4 C7 -175.46(16)
C2 C3 C4 C5 -58.0(2)
C13 C4 C5 C6 -66.8(2)
C7 C4 C5 C6 173.73(16)
C3 C4 C5 C6 54.2(2)
O1 C1 C6 C5 -124.1(2)
C2 C1 C6 C5 52.0(2)
C4 C5 C6 C1 -51.8(2)
C13 C4 C7 C8 106.4(2)
C3 C4 C7 C8 -14.9(3)
C5 C4 C7 C8 -131.2(2)
C13 C4 C7 C12 -71.3(2)
C3 C4 C7 C12 167.30(17)
C5 C4 C7 C12 51.1(2)
C12 C7 C8 C9 -0.8(3)
C4 C7 C8 C9 -178.56(18)
C7 C8 C9 C10 -0.4(3)
C8 C9 C10 C11 1.5(3)
C8 C9 C10 O2 178.71(17)
C9 C10 C11 C12 -1.4(3)
O2 C10 C11 C12 -178.55(18)
C9 C10 C11 C19 177.50(19)
O2 C10 C11 C19 0.4(3)
C10 C11 C12 C7 0.2(3)
C19 C11 C12 C7 -178.67(19)
C8 C7 C12 C11 0.8(3)
C4 C7 C12 C11 178.70(18)
C7 C4 C13 C18 102.3(2)
C3 C4 C13 C18 -135.78(19)
C5 C4 C13 C18 -17.3(3)
C7 C4 C13 C14 -75.8(2)
C3 C4 C13 C14 46.1(2)
C5 C4 C13 C14 164.59(17)
C18 C13 C14 C15 1.9(3)
C4 C13 C14 C15 -179.88(18)
C13 C14 C15 C16 -1.2(3)
C13 C14 C15 C20 176.38(19)
C14 C15 C16 O3 179.01(18)
C20 C15 C16 O3 1.4(3)
C14 C15 C16 C17 -1.0(3)
C20 C15 C16 C17 -178.68(19)
O3 C16 C17 C18 -177.56(18)
C15 C16 C17 C18 2.5(3)
C16 C17 C18 C13 -1.8(3)
C14 C13 C18 C17 -0.4(3)
C4 C13 C18 C17 -178.56(18)
O1A C1A C2A C3A -115.8(2)
C6A C1A C2A C3A 58.4(2)
C1A C2A C3A C4A -59.3(2)
C2A C3A C4A C7A 172.27(16)
C2A C3A C4A C13A -65.8(2)
C2A C3A C4A C5A 56.5(2)
C7A C4A C5A C6A -173.13(17)
C13A C4A C5A C6A 66.9(2)
C3A C4A C5A C6A -54.0(2)
O1A C1A C6A C5A 118.7(2)
C2A C1A C6A C5A -55.4(2)
C4A C5A C6A C1A 53.6(2)
C13A C4A C7A C8A -114.1(2)
C3A C4A C7A C8A 8.3(3)
C5A C4A C7A C8A 123.9(2)
C13A C4A C7A C12A 68.4(2)
C3A C4A C7A C12A -169.24(18)
C5A C4A C7A C12A -53.6(2)
C12A C7A C8A C9A -0.1(3)
C4A C7A C8A C9A -177.64(18)
C7A C8A C9A C10A 0.7(3)
C8A C9A C10A O2A -179.58(19)
C8A C9A C10A C11A 0.2(3)
O2A C10A C11A C12A 178.23(17)
C9A C10A C11A C12A -1.5(3)
O2A C10A C11A C19A -3.5(3)
C9A C10A C11A C19A 176.72(19)
C10A C11A C12A C7A 2.2(3)
C19A C11A C12A C7A -176.05(19)
C8A C7A C12A C11A -1.4(3)
C4A C7A C12A C11A 176.29(19)
C7A C4A C13A C18A -103.0(2)
C3A C4A C13A C18A 133.9(2)
C5A C4A C13A C18A 15.3(3)
C7A C4A C13A C14A 74.5(2)
C3A C4A C13A C14A -48.6(2)
C5A C4A C13A C14A -167.19(18)
C18A C13A C14A C15A -2.7(3)
C4A C13A C14A C15A 179.67(18)
C13A C14A C15A C16A -0.5(3)
C13A C14A C15A C20A 179.15(19)
C14A C15A C16A C17A 3.5(3)
C20A C15A C16A C17A -176.1(2)
C14A C15A C16A O3A -177.99(19)
C20A C15A C16A O3A 2.4(3)
O3A C16A C17A C18A 178.09(19)
C15A C16A C17A C18A -3.3(3)
C16A C17A C18A C13A 0.0(3)
C14A C13A C18A C17A 2.9(3)
C4A C13A C18A C17A -179.55(19)
